data_2000316
loop_
_publ_author_name
'Zukerman-Schpector, J.'
'Castellano, E. E.'
'De Simone, C. A.'
'Oliva, G.'
'Mauro, A. E.'

_publ_section_title
;Structure of
 di-\m-cyanato-bis[cyanato(<i>N</i>,<i>N</i>-diethylethylenediamine)copper(II)],
 [Cu(NCO)~2~(diEten)]~2~
;
_journal_issue 5
_journal_name_full 'Acta Crystallographica Section C'
_journal_page_first 957
_journal_page_last 959
_journal_paper_doi 10.1107/S0108270190011416
_journal_volume 47
_journal_year 1991
_chemical_formula_moiety Cu2,(NCO)4,(C6N2H16)2
_chemical_formula_sum 'C16 H32 Cu2 N6 O4'
_symmetry_cell_setting monoclinic
_symmetry_space_group_name_H-M 'P 1 21/c 1'
_audit_creation_method 'IUCr CIFGEN early version'
_cell_angle_alpha 90
_cell_angle_beta 96.02(2)
_cell_angle_gamma 90
_cell_formula_units_Z 2
_cell_length_a 11.586(2)
_cell_length_b 7.2790(10)
_cell_length_c 13.742(2)
_cell_volume 1152.5(3)
_diffrn_radiation_type Mo
_diffrn_radiation_wavelength 0.71073
_exptl_crystal_density_diffrn 1.52
_exptl_crystal_F_000 548
_cod_data_source_file li0052.cif
_cod_data_source_block li0052a
_cod_original_cell_volume 1152.5(6)
_cod_original_sg_symbol_H-M P21/c
_cod_original_formula_sum 'C16 H32 Cu2 O4 N6'
_cod_database_code 2000316

loop_
_atom_site_label
_atom_site_fract_x
_atom_site_fract_y
_atom_site_fract_z
Cu .12590(10) -.09350(10) .52740(10)
N(1) -.0205(3) -.1940(5) .4541(3)
N(2) .1882(3) -.0104(6) .4095(3)
N(3) .2890(3) -.0939(5) .6103(2)
N(4) .0677(3) -.1639(5) .6521(2)
O(1) -.0868(3) -.4329(5) .3478(3)
O(2) .3011(5) .1976(9) .3340(4)
C(1) -.0513(3) -.3141(5) .4036(3)
C(2) .2437(4) .0922(7) .3724(3)
C(3) .1528(3) -.1144(7) .7345(3)
C(4) .2697(3) -.1720(7) .7068(3)
C(5) .3729(4) -.2077(7) .5608(3)
C(6) .3291(3) .1002(6) .6191(3)
C(7) .4479(4) .1318(8) .6750(4)
C(8) .3239(5) -.3880(8) .5234(5)
H(C3) .1365 -.1660 .7956
H(C3') .1499 .0319 .7432
H(C4) .3306 -.1317 .7547
H(C4') .2733 -.2958 .7012
H(C5) .3955 -.1037 .5191
H(C5') .4393 -.2189 .6113
H(C6) .2722 .1637 .6585
H(C6') .3200 .1557 .5460
H(C7) .4475 .0894 .7402
H(C7') .5052 .0687 .6439
H(C7'') .4648 .2605 .6760
H(C8) .2578 -.3676 .4776
H(C8') .3806 -.4546 .4931
H(C8'') .3008 -.4586 .5769
H(N4) .0594 -.2980 .6521
H(N4') -.0034 -.1018 .6529
